data_1552791
loop_
_publ_author_name
'Chancellor, Christopher J.'
'Bowles, Faye L.'
'Franco, Jimmy U.'
'Pham, David M.'
'Rivera, Melissa'
'Sarina, Evan A.'
'Ghiassi, Kamran B.'
'Balch, Alan L.'
'Olmstead, Marilyn M.'

_publ_section_title
;
 Single-Crystal X-ray Diffraction Studies of Solvated Crystals of
 C<sub>60</sub> Reveal the Intermolecular Interactions between the
 Component Molecules.
;
_journal_issue 50
_journal_name_full 'The journal of physical chemistry. A'
_journal_page_first 9626
_journal_page_last 9636
_journal_paper_doi 10.1021/acs.jpca.8b08740
_journal_volume 122
_journal_year 2018
_chemical_absolute_configuration ad
_chemical_formula_sum 'C64 H10 O'
_chemical_formula_weight 794.72
_space_group_crystal_system monoclinic
_space_group_IT_number 9
_space_group_name_Hall 'C -2yc'
_space_group_name_H-M_alt 'C 1 c 1'
_atom_sites_solution_hydrogens geom
_atom_sites_solution_primary direct
_atom_sites_solution_secondary difmap
_audit_creation_method SHELXL-2018/3
_cell_angle_alpha 90
_cell_angle_beta 90.035(3)
_cell_angle_gamma 90
_cell_formula_units_Z 4
_cell_length_a 9.948(2)
_cell_length_b 31.536(7)
_cell_length_c 9.988(2)
_cell_measurement_reflns_used 9987
_cell_measurement_temperature 90(2)
_cell_measurement_theta_max 31.0
_cell_measurement_theta_min 2.4
_cell_volume 3133.4(11)
_computing_cell_refinement 'SAINT (Bruker, 2013)'
_computing_data_collection 'Apex2 (Bruker, 2013)'
_computing_data_reduction 'SAINT (Bruker, 2013)'
_computing_publication_material 'SHELXL-2018/3 (Sheldrick, 2018)'
_computing_structure_refinement 'SHELXL-2018/3 (Sheldrick, 2018)'
_computing_structure_solution 'XS (Sheldrick, 2012)'
_diffrn_ambient_temperature 90(2)
_diffrn_detector_area_resol_mean 8.3
_diffrn_measured_fraction_theta_full 0.999
_diffrn_measured_fraction_theta_max 0.998
_diffrn_measurement_device_type 'Bruker Apex II'
_diffrn_measurement_method \w
_diffrn_radiation_type MoK\a
_diffrn_radiation_wavelength 0.71073
_diffrn_reflns_av_R_equivalents 0.0152
_diffrn_reflns_av_unetI/netI 0.0183
_diffrn_reflns_Laue_measured_fraction_full 0.999
_diffrn_reflns_Laue_measured_fraction_max 0.998
_diffrn_reflns_limit_h_max 14
_diffrn_reflns_limit_h_min -14
_diffrn_reflns_limit_k_max 45
_diffrn_reflns_limit_k_min -45
_diffrn_reflns_limit_l_max 14
_diffrn_reflns_limit_l_min -14
_diffrn_reflns_number 25365
_diffrn_reflns_point_group_measured_fraction_full 0.992
_diffrn_reflns_point_group_measured_fraction_max 0.986
_diffrn_reflns_theta_full 25.242
_diffrn_reflns_theta_max 31.018
_diffrn_reflns_theta_min 2.147
_diffrn_source 'fine focus sealed tube'
_exptl_absorpt_coefficient_mu 0.099
_exptl_absorpt_correction_T_max 0.746
_exptl_absorpt_correction_T_min 0.724
_exptl_absorpt_correction_type multi-scan
_exptl_absorpt_process_details 'SADABS (Sheldrick, 2012)'
_exptl_crystal_colour black
_exptl_crystal_density_diffrn 1.685
_exptl_crystal_description plate
_exptl_crystal_F_000 1608
_exptl_crystal_size_max 0.300
_exptl_crystal_size_mid 0.220
_exptl_crystal_size_min 0.150
_refine_diff_density_max 0.308
_refine_diff_density_min -0.309
_refine_diff_density_rms 0.067
_refine_ls_abs_structure_details
;
 Flack x determined using 4756 quotients [(I+)-(I-)]/[(I+)+(I-)]
 (Parsons, Flack and Wagner, Acta Cryst. B69 (2013) 249-259).
;
_refine_ls_abs_structure_Flack -0.1(2)
_refine_ls_extinction_method none
_refine_ls_goodness_of_fit_ref 1.072
_refine_ls_hydrogen_treatment constr
_refine_ls_matrix_type full
_refine_ls_number_parameters 589
_refine_ls_number_reflns 9864
_refine_ls_number_restraints 2
_refine_ls_restrained_S_all 1.072
_refine_ls_R_factor_all 0.0344
_refine_ls_R_factor_gt 0.0342
_refine_ls_shift/su_max 0.000
_refine_ls_shift/su_mean 0.000
_refine_ls_structure_factor_coef Fsqd
_refine_ls_weighting_details 'w=1/[\s^2^(Fo^2^)+(0.0674P)^2^+0.1888P] where P=(Fo^2^+2Fc^2^)/3'
_refine_ls_weighting_scheme calc
_refine_ls_wR_factor_gt 0.0843
_refine_ls_wR_factor_ref 0.0847
_reflns_Friedel_coverage 0.971
_reflns_Friedel_fraction_full 0.985
_reflns_Friedel_fraction_max 0.973
_reflns_number_gt 9803
_reflns_number_total 9864
_reflns_threshold_expression 'I > 2\s(I)'
_cod_data_source_file jp8b08740_si_008.cif
_cod_data_source_block eas06
_cod_original_sg_symbol_H-M 'C c'
_cod_database_code 1552791
_shelx_shelxl_version_number 2018/3
_shelx_space_group_comment
;
The symmetry employed for this shelxl refinement is uniquely defined
by the following loop, which should always be used as a source of
symmetry information in preference to the above space-group names.
They are only intended as comments.
;
_shelx_estimated_absorpt_t_min 0.971
_shelx_estimated_absorpt_t_max 0.985

loop_
_space_group_symop_operation_xyz
'x, y, z'
'x, -y, z+1/2'
'x+1/2, y+1/2, z'
'x+1/2, -y+1/2, z+1/2'

loop_
_atom_site_label
_atom_site_type_symbol
_atom_site_fract_x
_atom_site_fract_y
_atom_site_fract_z
_atom_site_U_iso_or_equiv
_atom_site_adp_type
_atom_site_occupancy
_atom_site_site_symmetry_order
_atom_site_calc_flag
_atom_site_refinement_flags_posn
_atom_site_refinement_flags_adp
C1 C -0.1349(2) 0.43255(8) -0.0208(3) 0.0202(4) Uani 1 1 d . .
C2 C -0.1992(2) 0.39363(8) -0.0396(2) 0.0191(4) Uani 1 1 d . .
C3 C -0.1381(2) 0.36157(8) -0.1234(2) 0.0191(4) Uani 1 1 d . .
C4 C -0.0161(3) 0.36951(8) -0.1862(2) 0.0181(4) Uani 1 1 d . .
C5 C 0.0509(3) 0.40997(7) -0.1664(2) 0.0178(4) Uani 1 1 d . .
C6 C -0.0075(3) 0.44081(7) -0.0848(2) 0.0188(4) Uani 1 1 d . .
C7 C 0.0759(3) 0.46497(6) 0.0071(2) 0.0188(4) Uani 1 1 d . .
C8 C -0.0002(2) 0.47174(6) 0.1285(3) 0.0186(4) Uani 1 1 d . .
C9 C -0.1309(2) 0.45183(8) 0.1113(3) 0.0202(4) Uani 1 1 d . .
C10 C -0.1907(2) 0.43126(8) 0.2195(3) 0.0210(5) Uani 1 1 d . .
C11 C -0.2585(2) 0.39072(8) 0.1996(3) 0.0193(4) Uani 1 1 d . .
C12 C -0.2619(2) 0.37242(8) 0.0732(3) 0.0193(4) Uani 1 1 d . .
C13 C -0.2407(2) 0.32711(8) 0.0585(3) 0.0185(4) Uani 1 1 d . .
C14 C -0.1643(2) 0.32039(7) -0.0628(2) 0.0183(4) Uani 1 1 d . .
C15 C -0.0660(2) 0.28905(7) -0.0678(2) 0.0175(4) Uani 1 1 d . .
C16 C 0.0622(2) 0.29737(7) -0.1321(2) 0.0171(4) Uani 1 1 d . .
C17 C 0.0859(2) 0.33673(7) -0.1904(2) 0.0169(4) Uani 1 1 d . .
C18 C 0.2167(3) 0.35679(7) -0.1740(2) 0.0170(4) Uani 1 1 d . .
C19 C 0.1946(2) 0.40240(7) -0.1590(2) 0.0166(4) Uani 1 1 d . .
C20 C 0.2742(3) 0.42553(7) -0.0708(2) 0.0169(4) Uani 1 1 d . .
C21 C 0.2137(3) 0.45771(7) 0.0136(2) 0.0167(4) Uani 1 1 d . .
C22 C 0.2818(2) 0.45668(6) 0.1430(2) 0.0169(4) Uani 1 1 d . .
C23 C 0.2082(2) 0.46316(7) 0.2594(2) 0.0163(4) Uani 1 1 d . .
C24 C 0.0645(3) 0.47083(6) 0.2520(2) 0.0184(4) Uani 1 1 d . .
C25 C 0.0017(2) 0.44956(7) 0.3646(2) 0.0182(4) Uani 1 1 d . .
C26 C -0.1237(3) 0.43023(8) 0.3483(3) 0.0197(4) Uani 1 1 d . .
C27 C -0.1490(2) 0.38920(8) 0.4089(2) 0.0185(4) Uani 1 1 d . .
C28 C -0.2319(2) 0.36497(8) 0.3173(2) 0.0186(4) Uani 1 1 d . .
C29 C -0.2115(2) 0.32128(8) 0.3031(3) 0.0185(4) Uani 1 1 d . .
C30 C -0.2156(2) 0.30205(7) 0.1705(2) 0.0175(4) Uani 1 1 d . .
C31 C -0.1127(2) 0.26943(7) 0.1662(2) 0.0163(4) Uani 1 1 d . .
C32 C -0.0399(2) 0.26318(7) 0.0495(3) 0.0183(4) Uani 1 1 d . .
C33 C 0.1037(3) 0.25527(6) 0.0568(2) 0.0184(4) Uani 1 1 d . .
C34 C 0.1665(2) 0.27630(7) -0.0554(2) 0.0174(4) Uani 1 1 d . .
C35 C 0.2912(2) 0.29583(7) -0.0394(2) 0.0177(4) Uani 1 1 d . .
C36 C 0.3169(2) 0.33687(7) -0.1002(2) 0.0168(4) Uani 1 1 d . .
C37 C 0.4000(2) 0.36122(7) -0.0078(2) 0.0173(4) Uani 1 1 d . .
C38 C 0.3788(2) 0.40474(7) 0.0064(2) 0.0159(4) Uani 1 1 d . .
C39 C 0.3838(2) 0.42385(7) 0.1384(2) 0.0159(4) Uani 1 1 d . .
C40 C 0.4082(2) 0.39880(8) 0.2509(2) 0.0168(4) Uani 1 1 d . .
C41 C 0.3321(2) 0.40557(7) 0.3724(2) 0.0166(4) Uani 1 1 d . .
C42 C 0.2346(2) 0.43693(7) 0.3772(2) 0.0163(4) Uani 1 1 d . .
C43 C 0.1064(2) 0.42878(7) 0.4418(2) 0.0174(4) Uani 1 1 d . .
C44 C 0.0824(3) 0.38933(7) 0.4997(2) 0.0179(4) Uani 1 1 d . .
C45 C -0.0478(3) 0.36913(8) 0.4823(2) 0.0183(4) Uani 1 1 d . .
C46 C -0.0262(2) 0.32390(8) 0.4680(2) 0.0180(4) Uani 1 1 d . .
C47 C -0.1066(2) 0.30073(7) 0.3797(2) 0.0182(4) Uani 1 1 d . .
C48 C -0.0458(2) 0.26848(7) 0.2949(3) 0.0178(4) Uani 1 1 d . .
C49 C 0.0921(3) 0.26082(6) 0.3027(2) 0.0186(4) Uani 1 1 d . .
C50 C 0.1686(3) 0.25421(6) 0.1801(3) 0.0195(4) Uani 1 1 d . .
C51 C 0.2990(2) 0.27435(7) 0.1973(3) 0.0195(4) Uani 1 1 d . .
C52 C 0.3598(2) 0.29463(7) 0.0898(3) 0.0176(4) Uani 1 1 d . .
C53 C 0.4263(2) 0.33514(7) 0.1089(3) 0.0176(4) Uani 1 1 d . .
C54 C 0.4301(2) 0.35369(8) 0.2357(3) 0.0176(4) Uani 1 1 d . .
C55 C 0.3673(2) 0.33248(8) 0.3481(2) 0.0191(4) Uani 1 1 d . .
C56 C 0.3063(2) 0.36451(7) 0.4327(2) 0.0176(4) Uani 1 1 d . .
C57 C 0.1839(2) 0.35672(8) 0.4948(2) 0.0176(4) Uani 1 1 d . .
C58 C 0.1171(2) 0.31598(8) 0.4746(2) 0.0188(4) Uani 1 1 d . .
C59 C 0.1754(3) 0.28522(7) 0.3945(2) 0.0193(4) Uani 1 1 d . .
C60 C 0.3029(2) 0.29347(7) 0.3293(3) 0.0191(4) Uani 1 1 d . .
C61 C 0.5765(2) 0.49221(7) 0.4430(3) 0.0221(4) Uani 1 1 d . .
H61A H 0.520787 0.480082 0.371710 0.033 Uiso 1 1 calc R U
H61B H 0.671573 0.489847 0.418352 0.033 Uiso 1 1 calc R U
H61C H 0.553214 0.522153 0.455302 0.033 Uiso 1 1 calc R U
C62 C 0.5519(3) 0.46846(8) 0.5716(3) 0.0276(5) Uani 1 1 d . .
H62A H 0.607157 0.480919 0.644157 0.033 Uiso 1 1 calc R U
H62B H 0.456182 0.471042 0.597271 0.033 Uiso 1 1 calc R U
O1 O 0.58540(17) 0.42532(5) 0.55536(17) 0.0169(3) Uani 1 1 d . .
C63 C 0.5550(3) 0.40082(8) 0.6706(2) 0.0256(5) Uani 1 1 d . .
H63A H 0.457308 0.402348 0.689061 0.031 Uiso 1 1 calc R U
H63B H 0.603256 0.412547 0.749001 0.031 Uiso 1 1 calc R U
C64 C 0.5953(2) 0.35541(6) 0.6502(2) 0.0185(4) Uani 1 1 d . .
H64A H 0.567154 0.338559 0.727691 0.028 Uiso 1 1 calc R U
H64B H 0.693145 0.353654 0.640280 0.028 Uiso 1 1 calc R U
H64C H 0.551941 0.344377 0.569235 0.028 Uiso 1 1 calc R U

loop_
_atom_site_aniso_label
_atom_site_aniso_U_11
_atom_site_aniso_U_22
_atom_site_aniso_U_33
_atom_site_aniso_U_23
_atom_site_aniso_U_13
_atom_site_aniso_U_12
C1 0.0196(10) 0.0193(10) 0.0216(11) 0.0054(8) -0.0068(9) 0.0085(8)
C2 0.0118(9) 0.0265(11) 0.0188(10) 0.0026(8) -0.0083(8) 0.0053(8)
C3 0.0180(10) 0.0256(11) 0.0137(9) -0.0001(8) -0.0097(8) -0.0015(8)
C4 0.0234(10) 0.0238(10) 0.0071(8) 0.0002(7) -0.0045(8) -0.0010(8)
C5 0.0258(11) 0.0178(9) 0.0097(8) 0.0068(7) -0.0021(7) -0.0009(8)
C6 0.0254(11) 0.0148(9) 0.0161(10) 0.0072(7) -0.0054(8) 0.0030(8)
C7 0.0286(11) 0.0083(7) 0.0193(10) 0.0065(7) -0.0019(9) -0.0007(8)
C8 0.0246(11) 0.0064(8) 0.0249(11) 0.0008(7) 0.0014(9) 0.0043(7)
C9 0.0192(10) 0.0153(9) 0.0262(11) 0.0011(8) -0.0007(9) 0.0113(8)
C10 0.0158(10) 0.0195(10) 0.0277(12) -0.0045(9) 0.0044(9) 0.0087(8)
C11 0.0094(9) 0.0242(10) 0.0244(11) -0.0015(8) 0.0016(8) 0.0042(8)
C12 0.0065(7) 0.0262(11) 0.0252(11) -0.0010(9) -0.0023(8) 0.0030(7)
C13 0.0100(9) 0.0253(10) 0.0202(10) -0.0023(8) -0.0035(8) -0.0066(7)
C14 0.0168(9) 0.0237(10) 0.0143(9) -0.0032(8) -0.0058(8) -0.0063(8)
C15 0.0204(9) 0.0180(9) 0.0142(9) -0.0069(8) -0.0011(8) -0.0058(8)
C16 0.0203(10) 0.0185(9) 0.0124(9) -0.0092(8) 0.0011(8) -0.0033(7)
C17 0.0228(10) 0.0212(9) 0.0067(8) -0.0047(7) 0.0011(8) -0.0019(8)
C18 0.0238(10) 0.0211(10) 0.0061(8) -0.0016(7) 0.0072(7) -0.0034(8)
C19 0.0224(10) 0.0194(10) 0.0078(8) 0.0023(7) 0.0043(7) -0.0048(8)
C20 0.0233(10) 0.0150(9) 0.0123(9) 0.0039(7) 0.0042(7) -0.0074(8)
C21 0.0253(11) 0.0095(7) 0.0153(9) 0.0035(7) 0.0037(8) -0.0065(7)
C22 0.0237(10) 0.0093(8) 0.0177(9) -0.0003(7) 0.0029(8) -0.0090(7)
C23 0.0217(10) 0.0091(8) 0.0181(9) -0.0053(7) 0.0002(8) -0.0061(7)
C24 0.0270(11) 0.0055(7) 0.0227(10) -0.0041(7) 0.0039(9) -0.0015(8)
C25 0.0224(10) 0.0148(9) 0.0173(10) -0.0081(7) 0.0067(8) 0.0005(8)
C26 0.0170(9) 0.0197(10) 0.0224(11) -0.0075(8) 0.0080(8) 0.0054(8)
C27 0.0163(9) 0.0237(10) 0.0157(10) -0.0071(8) 0.0103(8) -0.0017(8)
C28 0.0092(8) 0.0250(11) 0.0215(11) -0.0047(9) 0.0089(8) -0.0034(7)
C29 0.0109(9) 0.0246(10) 0.0199(10) -0.0011(8) 0.0075(8) -0.0064(8)
C30 0.0110(8) 0.0212(9) 0.0204(10) -0.0013(8) 0.0027(8) -0.0083(7)
C31 0.0143(9) 0.0124(8) 0.0224(10) -0.0002(8) 0.0019(8) -0.0089(6)
C32 0.0233(10) 0.0096(8) 0.0221(11) -0.0051(7) 0.0018(8) -0.0068(7)
C33 0.0251(10) 0.0067(7) 0.0234(10) -0.0050(7) 0.0024(9) 0.0010(7)
C34 0.0222(10) 0.0119(8) 0.0181(9) -0.0071(7) 0.0040(8) 0.0016(7)
C35 0.0186(9) 0.0131(9) 0.0215(11) -0.0054(7) 0.0070(8) 0.0040(7)
C36 0.0166(9) 0.0187(9) 0.0151(9) -0.0043(7) 0.0093(8) 0.0002(7)
C37 0.0102(9) 0.0231(10) 0.0186(10) -0.0021(8) 0.0075(8) -0.0008(7)
C38 0.0133(9) 0.0181(9) 0.0163(9) 0.0001(7) 0.0056(7) -0.0066(7)
C39 0.0107(8) 0.0180(9) 0.0190(10) -0.0006(7) 0.0013(8) -0.0083(7)
C40 0.0078(8) 0.0241(10) 0.0185(10) -0.0027(8) -0.0032(7) -0.0052(7)
C41 0.0152(9) 0.0221(10) 0.0124(9) -0.0022(7) -0.0053(7) -0.0072(7)
C42 0.0204(9) 0.0165(9) 0.0119(9) -0.0058(7) -0.0012(8) -0.0096(8)
C43 0.0250(11) 0.0167(9) 0.0104(8) -0.0065(7) 0.0021(8) -0.0049(8)
C44 0.0254(11) 0.0219(9) 0.0064(8) -0.0041(7) 0.0007(8) -0.0067(8)
C45 0.0233(10) 0.0231(10) 0.0087(8) -0.0034(8) 0.0064(8) -0.0053(8)
C46 0.0219(10) 0.0220(10) 0.0103(9) 0.0050(7) 0.0030(7) -0.0059(8)
C47 0.0185(10) 0.0191(10) 0.0168(10) 0.0039(8) 0.0072(8) -0.0088(8)
C48 0.0212(10) 0.0111(8) 0.0210(10) 0.0041(8) 0.0033(8) -0.0064(7)
C49 0.0272(11) 0.0087(8) 0.0199(10) 0.0065(7) 0.0006(9) 0.0007(8)
C50 0.0257(10) 0.0065(8) 0.0263(11) 0.0036(7) 0.0014(9) 0.0035(7)
C51 0.0196(10) 0.0134(8) 0.0255(11) 0.0030(8) -0.0004(9) 0.0083(8)
C52 0.0127(9) 0.0157(9) 0.0243(11) -0.0012(8) 0.0027(8) 0.0073(7)
C53 0.0053(8) 0.0241(10) 0.0233(11) -0.0008(8) 0.0018(7) 0.0039(7)
C54 0.0072(7) 0.0244(10) 0.0211(10) 0.0019(9) -0.0024(8) 0.0008(7)
C55 0.0153(9) 0.0235(10) 0.0185(10) 0.0056(8) -0.0058(8) 0.0045(8)
C56 0.0162(9) 0.0261(10) 0.0106(8) 0.0025(8) -0.0066(8) -0.0025(8)
C57 0.0206(9) 0.0254(10) 0.0069(8) 0.0033(7) -0.0046(7) -0.0047(8)
C58 0.0239(10) 0.0228(10) 0.0097(8) 0.0083(7) -0.0020(8) -0.0045(8)
C59 0.0244(11) 0.0174(10) 0.0160(10) 0.0091(8) -0.0035(9) 0.0020(8)
C60 0.0187(10) 0.0169(9) 0.0216(11) 0.0074(8) -0.0054(9) 0.0066(7)
C61 0.0214(10) 0.0167(9) 0.0281(11) -0.0006(8) 0.0053(9) 0.0000(7)
C62 0.0389(13) 0.0182(10) 0.0256(12) -0.0038(8) 0.0045(10) 0.0066(9)
O1 0.0197(7) 0.0156(6) 0.0155(6) -0.0006(5) 0.0020(6) 0.0000(5)
C63 0.0332(12) 0.0266(10) 0.0169(10) 0.0012(8) 0.0033(9) 0.0048(9)
C64 0.0164(9) 0.0214(10) 0.0178(9) 0.0041(8) -0.0010(8) -0.0002(8)

loop_
_atom_type_symbol
_atom_type_description
_atom_type_scat_dispersion_real
_atom_type_scat_dispersion_imag
_atom_type_scat_source
C C 0.0033 0.0016 'International Tables Vol C Tables 4.2.6.8 and 6.1.1.4'
H H 0.0000 0.0000 'International Tables Vol C Tables 4.2.6.8 and 6.1.1.4'
O O 0.0106 0.0060 'International Tables Vol C Tables 4.2.6.8 and 6.1.1.4'

loop_
_geom_angle_atom_site_label_1
_geom_angle_atom_site_label_2
_geom_angle_atom_site_label_3
_geom_angle
C2 C1 C6 120.1(2)
C2 C1 C9 120.1(2)
C6 C1 C9 107.6(2)
C1 C2 C3 120.0(2)
C1 C2 C12 119.9(2)
C3 C2 C12 107.9(2)
C4 C3 C2 120.2(2)
C4 C3 C14 120.3(2)
C2 C3 C14 107.9(2)
C3 C4 C17 119.8(2)
C3 C4 C5 119.8(2)
C17 C4 C5 108.0(2)
C6 C5 C19 119.7(2)
C6 C5 C4 120.0(2)
C19 C5 C4 108.3(2)
C5 C6 C1 119.9(2)
C5 C6 C7 119.8(2)
C1 C6 C7 108.4(2)
C21 C7 C8 120.1(2)
C21 C7 C6 120.4(2)
C8 C7 C6 107.9(2)
C24 C8 C7 119.8(2)
C24 C8 C9 120.6(2)
C7 C8 C9 107.8(2)
C10 C9 C1 119.8(2)
C10 C9 C8 119.5(2)
C1 C9 C8 108.2(2)
C9 C10 C26 120.2(2)
C9 C10 C11 120.0(2)
C26 C10 C11 108.3(2)
C12 C11 C28 120.5(2)
C12 C11 C10 119.9(2)
C28 C11 C10 107.2(2)
C11 C12 C2 120.3(2)
C11 C12 C13 119.8(2)
C2 C12 C13 108.2(2)
C30 C13 C14 119.8(2)
C30 C13 C12 120.2(2)
C14 C13 C12 107.8(2)
C15 C14 C13 120.3(2)
C15 C14 C3 119.5(2)
C13 C14 C3 108.2(2)
C14 C15 C32 119.7(2)
C14 C15 C16 120.4(2)
C32 C15 C16 107.6(2)
C17 C16 C34 120.6(2)
C17 C16 C15 119.7(2)
C34 C16 C15 108.2(2)
C16 C17 C4 120.4(2)
C16 C17 C18 119.5(2)
C4 C17 C18 108.23(19)
C36 C18 C17 120.3(2)
C36 C18 C19 119.9(2)
C17 C18 C19 107.7(2)
C20 C19 C5 120.4(2)
C20 C19 C18 119.7(2)
C5 C19 C18 107.7(2)
C19 C20 C21 119.9(2)
C19 C20 C38 120.5(2)
C21 C20 C38 107.8(2)
C7 C21 C20 119.8(2)
C7 C21 C22 120.1(2)
C20 C21 C22 107.8(2)
C23 C22 C39 120.0(2)
C23 C22 C21 119.5(2)
C39 C22 C21 108.18(19)
C22 C23 C24 120.1(2)
C22 C23 C42 119.7(2)
C24 C23 C42 108.2(2)
C8 C24 C23 120.3(2)
C8 C24 C25 119.8(2)
C23 C24 C25 107.9(2)
C26 C25 C24 119.8(2)
C26 C25 C43 120.3(2)
C24 C25 C43 108.1(2)
C25 C26 C10 120.2(2)
C25 C26 C27 119.7(2)
C10 C26 C27 108.1(2)
C45 C27 C28 120.1(2)
C45 C27 C26 119.9(2)
C28 C27 C26 107.8(2)
C29 C28 C27 120.0(2)
C29 C28 C11 119.6(2)
C27 C28 C11 108.6(2)
C28 C29 C47 119.5(2)
C28 C29 C30 119.9(2)
C47 C29 C30 108.3(2)
C13 C30 C31 120.3(2)
C13 C30 C29 119.9(2)
C31 C30 C29 107.6(2)
C32 C31 C48 120.2(2)
C32 C31 C30 119.6(2)
C48 C31 C30 108.2(2)
C31 C32 C15 120.4(2)
C31 C32 C33 119.8(2)
C15 C32 C33 108.2(2)
C50 C33 C34 119.8(2)
C50 C33 C32 120.3(2)
C34 C33 C32 108.0(2)
C35 C34 C33 120.0(2)
C35 C34 C16 119.6(2)
C33 C34 C16 108.1(2)
C34 C35 C36 120.2(2)
C34 C35 C52 120.3(2)
C36 C35 C52 108.1(2)
C18 C36 C35 119.9(2)
C18 C36 C37 120.3(2)
C35 C36 C37 107.7(2)
C38 C37 C53 120.2(2)
C38 C37 C36 119.8(2)
C53 C37 C36 108.2(2)
C37 C38 C39 119.7(2)
C37 C38 C20 119.9(2)
C39 C38 C20 108.6(2)
C40 C39 C22 120.0(2)
C40 C39 C38 120.2(2)
C22 C39 C38 107.6(2)
C39 C40 C41 120.1(2)
C39 C40 C54 119.9(2)
C41 C40 C54 108.2(2)
C42 C41 C40 120.1(2)
C42 C41 C56 119.9(2)
C40 C41 C56 108.0(2)
C41 C42 C43 120.2(2)
C41 C42 C23 120.1(2)
C43 C42 C23 107.4(2)
C44 C43 C25 120.0(2)
C44 C43 C42 119.6(2)
C25 C43 C42 108.3(2)
C43 C44 C57 120.2(2)
C43 C44 C45 119.7(2)
C57 C44 C45 107.89(19)
C27 C45 C46 120.1(2)
C27 C45 C44 120.4(2)
C46 C45 C44 108.1(2)
C47 C46 C58 120.1(2)
C47 C46 C45 119.5(2)
C58 C46 C45 108.1(2)
C46 C47 C29 120.8(2)
C46 C47 C48 119.7(2)
C29 C47 C48 107.8(2)
C49 C48 C31 120.3(2)
C49 C48 C47 119.8(2)
C31 C48 C47 108.1(2)
C48 C49 C59 120.2(2)
C48 C49 C50 119.5(2)
C59 C49 C50 107.9(2)
C33 C50 C51 120.5(2)
C33 C50 C49 119.8(2)
C51 C50 C49 107.8(2)
C52 C51 C60 120.0(2)
C52 C51 C50 119.9(2)
C60 C51 C50 108.2(2)
C51 C52 C53 120.1(2)
C51 C52 C35 119.5(2)
C53 C52 C35 107.8(2)
C54 C53 C37 119.8(2)
C54 C53 C52 120.1(2)
C37 C53 C52 108.1(2)
C53 C54 C40 120.2(2)
C53 C54 C55 119.9(2)
C40 C54 C55 107.9(2)
C60 C55 C54 120.0(2)
C60 C55 C56 119.9(2)
C54 C55 C56 108.1(2)
C57 C56 C55 120.3(2)
C57 C56 C41 119.9(2)
C55 C56 C41 107.8(2)
C56 C57 C44 120.2(2)
C56 C57 C58 119.5(2)
C44 C57 C58 108.3(2)
C59 C58 C46 120.5(2)
C59 C58 C57 120.4(2)
C46 C58 C57 107.6(2)
C58 C59 C60 120.0(2)
C58 C59 C49 119.7(2)
C60 C59 C49 108.1(2)
C55 C60 C59 119.9(2)
C55 C60 C51 120.0(2)
C59 C60 C51 108.1(2)
C62 C61 H61A 109.5
C62 C61 H61B 109.5
H61A C61 H61B 109.5
C62 C61 H61C 109.5
H61A C61 H61C 109.5
H61B C61 H61C 109.5
O1 C62 C61 110.0(2)
O1 C62 H62A 109.7
C61 C62 H62A 109.7
O1 C62 H62B 109.7
C61 C62 H62B 109.7
H62A C62 H62B 108.2
C62 O1 C63 112.41(18)
O1 C63 C64 110.60(19)
O1 C63 H63A 109.5
C64 C63 H63A 109.5
O1 C63 H63B 109.5
C64 C63 H63B 109.5
H63A C63 H63B 108.1
C63 C64 H64A 109.5
C63 C64 H64B 109.5
H64A C64 H64B 109.5
C63 C64 H64C 109.5
H64A C64 H64C 109.5
H64B C64 H64C 109.5

loop_
_geom_bond_atom_site_label_1
_geom_bond_atom_site_label_2
_geom_bond_distance
C1 C2 1.397(4)
C1 C6 1.443(4)
C1 C9 1.453(4)
C2 C3 1.447(4)
C2 C12 1.451(4)
C3 C4 1.389(4)
C3 C14 1.456(3)
C4 C17 1.449(3)
C4 C5 1.453(3)
C5 C6 1.396(3)
C5 C19 1.452(4)
C6 C7 1.453(3)
C7 C21 1.391(4)
C7 C8 1.446(3)
C8 C24 1.391(4)
C8 C9 1.453(4)
C9 C10 1.394(4)
C10 C26 1.449(4)
C10 C11 1.459(3)
C11 C12 1.389(4)
C11 C28 1.453(4)
C12 C13 1.452(3)
C13 C30 1.392(3)
C13 C14 1.446(3)
C14 C15 1.392(3)
C15 C32 1.451(3)
C15 C16 1.452(3)
C16 C17 1.391(3)
C16 C34 1.451(3)
C17 C18 1.456(4)
C18 C36 1.389(4)
C18 C19 1.463(3)
C19 C20 1.391(3)
C20 C21 1.451(3)
C20 C38 1.451(4)
C21 C22 1.460(3)
C22 C23 1.390(3)
C22 C39 1.450(3)
C23 C24 1.451(3)
C23 C42 1.462(3)
C24 C25 1.451(3)
C25 C26 1.398(3)
C25 C43 1.452(4)
C26 C27 1.451(4)
C27 C45 1.396(4)
C27 C28 1.449(3)
C28 C29 1.400(3)
C29 C47 1.447(4)
C29 C30 1.457(3)
C30 C31 1.452(3)
C31 C32 1.386(3)
C31 C48 1.448(3)
C32 C33 1.452(4)
C33 C50 1.391(4)
C33 C34 1.444(3)
C34 C35 1.394(3)
C35 C36 1.452(3)
C35 C52 1.460(3)
C36 C37 1.457(3)
C37 C38 1.396(3)
C37 C53 1.450(3)
C38 C39 1.450(3)
C39 C40 1.395(3)
C40 C41 1.446(3)
C40 C54 1.447(3)
C41 C42 1.386(3)
C41 C56 1.451(3)
C42 C43 1.452(3)
C43 C44 1.393(3)
C44 C57 1.442(4)
C44 C45 1.454(3)
C45 C46 1.450(3)
C46 C47 1.396(3)
C46 C58 1.449(4)
C47 C48 1.456(3)
C48 C49 1.394(4)
C49 C59 1.456(4)
C49 C50 1.457(3)
C50 C51 1.454(4)
C51 C52 1.389(4)
C51 C60 1.450(4)
C52 C53 1.451(3)
C53 C54 1.395(3)
C54 C55 1.449(4)
C55 C60 1.400(4)
C55 C56 1.450(4)
C56 C57 1.390(3)
C57 C58 1.460(3)
C58 C59 1.385(4)
C59 C60 1.449(4)
C61 C62 1.507(4)
C61 H61A 0.9800
C61 H61B 0.9800
C61 H61C 0.9800
C62 O1 1.410(3)
C62 H62A 0.9900
C62 H62B 0.9900
O1 C63 1.419(3)
C63 C64 1.501(3)
C63 H63A 0.9900
C63 H63B 0.9900
C64 H64A 0.9800
C64 H64B 0.9800
C64 H64C 0.9800

loop_
_geom_torsion_atom_site_label_1
_geom_torsion_atom_site_label_2
_geom_torsion_atom_site_label_3
_geom_torsion_atom_site_label_4
_geom_torsion
C6 C1 C2 C3 -0.1(3)
C9 C1 C2 C3 -137.9(2)
C6 C1 C2 C12 137.7(2)
C9 C1 C2 C12 -0.1(3)
C1 C2 C3 C4 -0.5(3)
C12 C2 C3 C4 -142.8(2)
C1 C2 C3 C14 142.8(2)
C12 C2 C3 C14 0.5(3)
C2 C3 C4 C17 138.3(2)
C14 C3 C4 C17 -0.5(3)
C2 C3 C4 C5 0.6(3)
C14 C3 C4 C5 -138.1(2)
C3 C4 C5 C6 -0.2(3)
C17 C4 C5 C6 -142.2(2)
C3 C4 C5 C19 142.3(2)
C17 C4 C5 C19 0.3(2)
C19 C5 C6 C1 -138.7(2)
C4 C5 C6 C1 -0.4(3)
C19 C5 C6 C7 -0.2(3)
C4 C5 C6 C7 138.1(2)
C2 C1 C6 C5 0.5(3)
C9 C1 C6 C5 142.9(2)
C2 C1 C6 C7 -142.2(2)
C9 C1 C6 C7 0.3(2)
C5 C6 C7 C21 0.4(3)
C1 C6 C7 C21 143.1(2)
C5 C6 C7 C8 -142.8(2)
C1 C6 C7 C8 -0.1(2)
C21 C7 C8 C24 -0.2(3)
C6 C7 C8 C24 143.1(2)
C21 C7 C8 C9 -143.5(2)
C6 C7 C8 C9 -0.1(2)
C2 C1 C9 C10 0.3(3)
C6 C1 C9 C10 -142.1(2)
C2 C1 C9 C8 142.1(2)
C6 C1 C9 C8 -0.3(2)
C24 C8 C9 C10 -0.7(3)
C7 C8 C9 C10 142.2(2)
C24 C8 C9 C1 -142.6(2)
C7 C8 C9 C1 0.3(2)
C1 C9 C10 C26 138.2(2)
C8 C9 C10 C26 0.7(3)
C1 C9 C10 C11 -0.7(3)
C8 C9 C10 C11 -138.2(2)
C9 C10 C11 C12 0.8(3)
C26 C10 C11 C12 -142.5(2)
C9 C10 C11 C28 143.1(2)
C26 C10 C11 C28 -0.2(3)
C28 C11 C12 C2 -137.8(2)
C10 C11 C12 C2 -0.5(3)
C28 C11 C12 C13 0.9(3)
C10 C11 C12 C13 138.2(2)
C1 C2 C12 C11 0.1(3)
C3 C2 C12 C11 142.4(2)
C1 C2 C12 C13 -142.8(2)
C3 C2 C12 C13 -0.5(3)
C11 C12 C13 C30 -0.6(3)
C2 C12 C13 C30 142.5(2)
C11 C12 C13 C14 -142.8(2)
C2 C12 C13 C14 0.3(2)
C30 C13 C14 C15 -0.1(3)
C12 C13 C14 C15 142.3(2)
C30 C13 C14 C3 -142.4(2)
C12 C13 C14 C3 0.0(2)
C4 C3 C14 C15 0.2(3)
C2 C3 C14 C15 -143.0(2)
C4 C3 C14 C13 142.9(2)
C2 C3 C14 C13 -0.3(3)
C13 C14 C15 C32 -0.2(3)
C3 C14 C15 C32 137.9(2)
C13 C14 C15 C16 -137.7(2)
C3 C14 C15 C16 0.4(3)
C14 C15 C16 C17 -0.8(3)
C32 C15 C16 C17 -142.8(2)
C14 C15 C16 C34 142.6(2)
C32 C15 C16 C34 0.6(2)
C34 C16 C17 C4 -138.3(2)
C15 C16 C17 C4 0.5(3)
C34 C16 C17 C18 0.1(3)
C15 C16 C17 C18 138.9(2)
C3 C4 C17 C16 0.1(3)
C5 C4 C17 C16 142.2(2)
C3 C4 C17 C18 -142.4(2)
C5 C4 C17 C18 -0.3(2)
C16 C17 C18 C36 -0.3(3)
C4 C17 C18 C36 142.6(2)
C16 C17 C18 C19 -142.7(2)
C4 C17 C18 C19 0.2(2)
C6 C5 C19 C20 0.3(3)
C4 C5 C19 C20 -142.4(2)
C6 C5 C19 C18 142.51(19)
C4 C5 C19 C18 -0.1(2)
C36 C18 C19 C20 0.0(3)
C17 C18 C19 C20 142.5(2)
C36 C18 C19 C5 -142.6(2)
C17 C18 C19 C5 0.0(2)
C5 C19 C20 C21 -0.6(3)
C18 C19 C20 C21 -138.4(2)
C5 C19 C20 C38 137.8(2)
C18 C19 C20 C38 0.0(3)
C8 C7 C21 C20 138.1(2)
C6 C7 C21 C20 -0.6(3)
C8 C7 C21 C22 0.3(3)
C6 C7 C21 C22 -138.5(2)
C19 C20 C21 C7 0.7(3)
C38 C20 C21 C7 -142.3(2)
C19 C20 C21 C22 143.2(2)
C38 C20 C21 C22 0.2(2)
C7 C21 C22 C23 -0.2(3)
C20 C21 C22 C23 -142.5(2)
C7 C21 C22 C39 142.1(2)
C20 C21 C22 C39 -0.2(2)
C39 C22 C23 C24 -137.8(2)
C21 C22 C23 C24 0.1(3)
C39 C22 C23 C42 0.4(3)
C21 C22 C23 C42 138.3(2)
C7 C8 C24 C23 0.0(3)
C9 C8 C24 C23 138.6(2)
C7 C8 C24 C25 -138.1(2)
C9 C8 C24 C25 0.4(3)
C22 C23 C24 C8 0.0(3)
C42 C23 C24 C8 -142.5(2)
C22 C23 C24 C25 142.6(2)
C42 C23 C24 C25 0.1(2)
C8 C24 C25 C26 -0.2(3)
C23 C24 C25 C26 -143.0(2)
C8 C24 C25 C43 142.8(2)
C23 C24 C25 C43 0.1(2)
C24 C25 C26 C10 0.3(3)
C43 C25 C26 C10 -138.3(2)
C24 C25 C26 C27 138.5(2)
C43 C25 C26 C27 -0.1(3)
C9 C10 C26 C25 -0.5(3)
C11 C10 C26 C25 142.7(2)
C9 C10 C26 C27 -143.0(2)
C11 C10 C26 C27 0.2(3)
C25 C26 C27 C45 -0.4(3)
C10 C26 C27 C45 142.3(2)
C25 C26 C27 C28 -142.8(2)
C10 C26 C27 C28 -0.1(2)
C45 C27 C28 C29 0.6(3)
C26 C27 C28 C29 142.9(2)
C45 C27 C28 C11 -142.3(2)
C26 C27 C28 C11 0.0(2)
C12 C11 C28 C29 -1.0(3)
C10 C11 C28 C29 -143.0(2)
C12 C11 C28 C27 142.1(2)
C10 C11 C28 C27 0.1(2)
C27 C28 C29 C47 -0.5(3)
C11 C28 C29 C47 138.4(2)
C27 C28 C29 C30 -138.2(2)
C11 C28 C29 C30 0.7(3)
C14 C13 C30 C31 0.3(3)
C12 C13 C30 C31 -137.4(2)
C14 C13 C30 C29 138.2(2)
C12 C13 C30 C29 0.4(3)
C28 C29 C30 C13 -0.5(3)
C47 C29 C30 C13 -142.4(2)
C28 C29 C30 C31 142.1(2)
C47 C29 C30 C31 0.2(2)
C13 C30 C31 C32 -0.3(3)
C29 C30 C31 C32 -142.71(19)
C13 C30 C31 C48 142.4(2)
C29 C30 C31 C48 0.1(2)
C48 C31 C32 C15 -138.2(2)
C30 C31 C32 C15 0.1(3)
C48 C31 C32 C33 0.6(3)
C30 C31 C32 C33 138.9(2)
C14 C15 C32 C31 0.2(3)
C16 C15 C32 C31 142.5(2)
C14 C15 C32 C33 -142.8(2)
C16 C15 C32 C33 -0.5(2)
C31 C32 C33 C50 -0.4(3)
C15 C32 C33 C50 142.9(2)
C31 C32 C33 C34 -143.1(2)
C15 C32 C33 C34 0.2(2)
C50 C33 C34 C35 -0.7(3)
C32 C33 C34 C35 142.2(2)
C50 C33 C34 C16 -142.7(2)
C32 C33 C34 C16 0.2(2)
C17 C16 C34 C35 0.3(3)
C15 C16 C34 C35 -142.7(2)
C17 C16 C34 C33 142.5(2)
C15 C16 C34 C33 -0.5(2)
C33 C34 C35 C36 -138.2(2)
C16 C34 C35 C36 -0.5(3)
C33 C34 C35 C52 0.9(3)
C16 C34 C35 C52 138.6(2)
C17 C18 C36 C35 0.1(3)
C19 C18 C36 C35 138.0(2)
C17 C18 C36 C37 -137.8(2)
C19 C18 C36 C37 0.1(3)
C34 C35 C36 C18 0.3(3)
C52 C35 C36 C18 -143.3(2)
C34 C35 C36 C37 142.8(2)
C52 C35 C36 C37 -0.7(2)
C18 C36 C37 C38 -0.1(3)
C35 C36 C37 C38 -142.5(2)
C18 C36 C37 C53 142.9(2)
C35 C36 C37 C53 0.5(2)
C53 C37 C38 C39 0.3(3)
C36 C37 C38 C39 138.9(2)
C53 C37 C38 C20 -138.5(2)
C36 C37 C38 C20 0.0(3)
C19 C20 C38 C37 0.0(3)
C21 C20 C38 C37 142.8(2)
C19 C20 C38 C39 -142.9(2)
C21 C20 C38 C39 -0.1(2)
C23 C22 C39 C40 -0.1(3)
C21 C22 C39 C40 -142.24(19)
C23 C22 C39 C38 142.2(2)
C21 C22 C39 C38 0.1(2)
C37 C38 C39 C40 -0.7(3)
C20 C38 C39 C40 142.3(2)
C37 C38 C39 C22 -143.0(2)
C20 C38 C39 C22 0.0(2)
C22 C39 C40 C41 -0.1(3)
C38 C39 C40 C41 -137.8(2)
C22 C39 C40 C54 138.4(2)
C38 C39 C40 C54 0.7(3)
C39 C40 C41 C42 0.1(3)
C54 C40 C41 C42 -142.7(2)
C39 C40 C41 C56 142.7(2)
C54 C40 C41 C56 -0.2(2)
C40 C41 C42 C43 137.8(2)
C56 C41 C42 C43 -0.4(3)
C40 C41 C42 C23 0.2(3)
C56 C41 C42 C23 -138.0(2)
C22 C23 C42 C41 -0.4(3)
C24 C23 C42 C41 142.2(2)
C22 C23 C42 C43 -142.8(2)
C24 C23 C42 C43 -0.2(2)
C26 C25 C43 C44 0.2(3)
C24 C25 C43 C44 -142.6(2)
C26 C25 C43 C42 142.6(2)
C24 C25 C43 C42 -0.2(2)
C41 C42 C43 C44 0.5(3)
C23 C42 C43 C44 142.8(2)
C41 C42 C43 C25 -142.1(2)
C23 C42 C43 C25 0.2(2)
C25 C43 C44 C57 137.8(2)
C42 C43 C44 C57 -0.4(3)
C25 C43 C44 C45 0.1(3)
C42 C43 C44 C45 -138.2(2)
C28 C27 C45 C46 -0.6(3)
C26 C27 C45 C46 -138.4(2)
C28 C27 C45 C44 138.5(2)
C26 C27 C45 C44 0.7(3)
C43 C44 C45 C27 -0.5(3)
C57 C44 C45 C27 -142.9(2)
C43 C44 C45 C46 142.9(2)
C57 C44 C45 C46 0.5(2)
C27 C45 C46 C47 0.5(3)
C44 C45 C46 C47 -143.1(2)
C27 C45 C46 C58 142.8(2)
C44 C45 C46 C58 -0.8(3)
C58 C46 C47 C29 -138.2(2)
C45 C46 C47 C29 -0.4(3)
C58 C46 C47 C48 0.3(3)
C45 C46 C47 C48 138.1(2)
C28 C29 C47 C46 0.4(3)
C30 C29 C47 C46 142.5(2)
C28 C29 C47 C48 -142.4(2)
C30 C29 C47 C48 -0.3(2)
C32 C31 C48 C49 -0.7(3)
C30 C31 C48 C49 -143.2(2)
C32 C31 C48 C47 142.3(2)
C30 C31 C48 C47 -0.3(2)
C46 C47 C48 C49 0.3(3)
C29 C47 C48 C49 143.5(2)
C46 C47 C48 C31 -142.9(2)
C29 C47 C48 C31 0.4(2)
C31 C48 C49 C59 138.1(2)
C47 C48 C49 C59 -0.6(3)
C31 C48 C49 C50 0.6(3)
C47 C48 C49 C50 -138.1(2)
C34 C33 C50 C51 0.4(3)
C32 C33 C50 C51 -137.9(2)
C34 C33 C50 C49 138.7(2)
C32 C33 C50 C49 0.4(3)
C48 C49 C50 C33 -0.5(3)
C59 C49 C50 C33 -142.7(2)
C48 C49 C50 C51 142.5(2)
C59 C49 C50 C51 0.3(2)
C33 C50 C51 C52 -0.4(3)
C49 C50 C51 C52 -143.1(2)
C33 C50 C51 C60 142.4(2)
C49 C50 C51 C60 -0.3(2)
C60 C51 C52 C53 -0.6(3)
C50 C51 C52 C53 137.9(2)
C60 C51 C52 C35 -137.9(2)
C50 C51 C52 C35 0.6(3)
C34 C35 C52 C51 -0.9(3)
C36 C35 C52 C51 142.6(2)
C34 C35 C52 C53 -142.8(2)
C36 C35 C52 C53 0.7(2)
C38 C37 C53 C54 0.1(3)
C36 C37 C53 C54 -142.7(2)
C38 C37 C53 C52 142.7(2)
C36 C37 C53 C52 -0.1(2)
C51 C52 C53 C54 0.4(3)
C35 C52 C53 C54 142.1(2)
C51 C52 C53 C37 -142.0(2)
C35 C52 C53 C37 -0.4(2)
C37 C53 C54 C40 -0.1(3)
C52 C53 C54 C40 -138.3(2)
C37 C53 C54 C55 138.1(2)
C52 C53 C54 C55 -0.1(3)
C39 C40 C54 C53 -0.3(3)
C41 C40 C54 C53 142.6(2)
C39 C40 C54 C55 -142.9(2)
C41 C40 C54 C55 0.1(2)
C53 C54 C55 C60 -0.1(3)
C40 C54 C55 C60 142.7(2)
C53 C54 C55 C56 -142.6(2)
C40 C54 C55 C56 0.1(3)
C60 C55 C56 C57 -0.2(3)
C54 C55 C56 C57 142.3(2)
C60 C55 C56 C41 -142.8(2)
C54 C55 C56 C41 -0.2(3)
C42 C41 C56 C57 0.1(3)
C40 C41 C56 C57 -142.5(2)
C42 C41 C56 C55 142.9(2)
C40 C41 C56 C55 0.3(2)
C55 C56 C57 C44 -138.1(2)
C41 C56 C57 C44 0.0(3)
C55 C56 C57 C58 0.1(3)
C41 C56 C57 C58 138.2(2)
C43 C44 C57 C56 0.2(3)
C45 C44 C57 C56 142.3(2)
C43 C44 C57 C58 -142.2(2)
C45 C44 C57 C58 -0.1(2)
C47 C46 C58 C59 -0.5(3)
C45 C46 C58 C59 -142.6(2)
C47 C46 C58 C57 142.8(2)
C45 C46 C58 C57 0.7(3)
C56 C57 C58 C59 0.2(3)
C44 C57 C58 C59 142.9(2)
C56 C57 C58 C46 -143.1(2)
C44 C57 C58 C46 -0.4(3)
C46 C58 C59 C60 138.2(2)
C57 C58 C59 C60 -0.5(3)
C46 C58 C59 C49 0.2(3)
C57 C58 C59 C49 -138.4(2)
C48 C49 C59 C58 0.3(3)
C50 C49 C59 C58 142.2(2)
C48 C49 C59 C60 -142.1(2)
C50 C49 C59 C60 -0.2(2)
C54 C55 C60 C59 -138.2(2)
C56 C55 C60 C59 0.0(3)
C54 C55 C60 C51 0.0(3)
C56 C55 C60 C51 138.1(2)
C58 C59 C60 C55 0.4(3)
C49 C59 C60 C55 142.6(2)
C58 C59 C60 C51 -142.2(2)
C49 C59 C60 C51 0.1(2)
C52 C51 C60 C55 0.4(3)
C50 C51 C60 C55 -142.4(2)
C52 C51 C60 C59 142.9(2)
C50 C51 C60 C59 0.1(2)
C61 C62 O1 C63 -175.7(2)
C62 O1 C63 C64 -178.6(2)
